data_7154058
loop_
_publ_author_name
'Lamm, Jan-Hendrik'
'Glatthor, Johanna'
'Weddeling, Jan-Henrik'
'Mix, Andreas'
'Chmiel, Jasmin'
'Neumann, Beate'
'Stammler, Hans-Georg'
'Mitzel, Norbert W.'

_publ_section_title
;
 Polyalkynylanthracenes - syntheses, structures and their behaviour
 towards UV irradiation.
;
_journal_issue 37
_journal_name_full 'Organic &amp; biomolecular chemistry'
_journal_page_first 7355
_journal_page_last 7365
_journal_paper_doi 10.1039/c4ob00735b
_journal_volume 12
_journal_year 2014
_chemical_formula_moiety 'C24 H26 Si2'
_chemical_formula_sum 'C24 H26 Si2'
_chemical_formula_weight 370.63
_chemical_name_systematic
;
 ? 
;
_space_group_crystal_system monoclinic
_space_group_IT_number 14
_space_group_name_Hall '-P 2yn'
_space_group_name_H-M_alt 'P 1 21/n 1'
_symmetry_space_group_name_Hall '-P 2yn'
_symmetry_space_group_name_H-M 'P 1 21/n 1'
_atom_sites_solution_hydrogens geom
_atom_sites_solution_primary direct
_atom_sites_solution_secondary difmap
_audit_creation_date 2013-04-24
_audit_creation_method
;
  Olex2 1.2-ac2
  (compiled 2012.03.27 svn.r2268, GUI svn.r4156)
;
_cell_angle_alpha 90.00
_cell_angle_beta 99.6391(11)
_cell_angle_gamma 90.00
_cell_formula_units_Z 2
_cell_length_a 11.26970(15)
_cell_length_b 5.81937(7)
_cell_length_c 16.56046(18)
_cell_measurement_reflns_used 32860
_cell_measurement_temperature 100.0
_cell_measurement_theta_max 30.0380
_cell_measurement_theta_min 3.8630
_cell_volume 1070.74(2)
_computing_cell_refinement
;
CrysAlisPro, Agilent Technologies,
Version 1.171.36.28 (release 01-02-2013 CrysAlis171 .NET)
(compiled Feb  1 2013,16:14:44)
;
_computing_data_collection
;
CrysAlisPro, Agilent Technologies,
Version 1.171.36.28 (release 01-02-2013 CrysAlis171 .NET)
(compiled Feb  1 2013,16:14:44)
;
_computing_data_reduction
;
CrysAlisPro, Agilent Technologies,
Version 1.171.36.28 (release 01-02-2013 CrysAlis171 .NET)
(compiled Feb  1 2013,16:14:44)
;
_computing_molecular_graphics
;
O. V. Dolomanov, L. J. Bourhis, R. J. Gildea, J. A. K. Howard and H. Puschmann,
OLEX2: a complete structure solution, refinement and analysis program.
J. Appl. Cryst. (2009). 42, 339-341.
;
_computing_publication_material
;
O. V. Dolomanov, L. J. Bourhis, R. J. Gildea, J. A. K. Howard and H. Puschmann,
OLEX2: a complete structure solution, refinement and analysis program.
J. Appl. Cryst. (2009). 42, 339-341.
;
_computing_structure_refinement
;
SHELXL, G.M. Sheldrick, Acta Cryst.
(2008). A64, 112-122
;
_computing_structure_solution
;
SHELXS, G.M. Sheldrick, Acta Cryst.
(2008). A64, 112-122
;
_diffrn_ambient_temperature 100.0
_diffrn_detector_area_resol_mean 10.6228
_diffrn_measured_fraction_theta_full 0.9983
_diffrn_measured_fraction_theta_max 0.9874
_diffrn_measurement_details
;
  1 omega   11.00   53.00   1.0000   57.0000
omega____ theta____ kappa____ phi______ frames
    -      -16.7042   38.0000 -180.0000 42

  2 omega  -92.00  -42.00   1.0000   57.0000
omega____ theta____ kappa____ phi______ frames
    -      -16.7042  157.0000  114.7132 50

  3 omega  -88.00  -63.00   1.0000   57.0000
omega____ theta____ kappa____ phi______ frames
    -      -16.7042  151.0000 -131.5647 25

  4 omega   35.00   86.00   1.0000   57.0000
omega____ theta____ kappa____ phi______ frames
    -       17.4854   57.0000 -180.0000 51

  5 omega  -19.00   56.00   1.0000   57.0000
omega____ theta____ kappa____ phi______ frames
    -       17.4854  -99.0000  150.0000 75

  6 omega  -51.00   43.00   1.0000   57.0000
omega____ theta____ kappa____ phi______ frames
    -       17.4854  -57.0000   30.0000 94

  7 omega   -3.00   89.00   1.0000   57.0000
omega____ theta____ kappa____ phi______ frames
    -       17.4854   38.0000   90.0000 92

  8 omega   35.00   94.00   1.0000   57.0000
omega____ theta____ kappa____ phi______ frames
    -       17.4854  178.0000   30.0000 59

  9 omega   -4.00   78.00   1.0000   57.0000
omega____ theta____ kappa____ phi______ frames
    -       17.4854   57.0000  150.0000 82

 10 omega  -13.00   89.00   1.0000   57.0000
omega____ theta____ kappa____ phi______ frames
    -       17.4854   77.0000  -60.0000 102

 11 omega -101.00  -55.00   1.0000   57.0000
omega____ theta____ kappa____ phi______ frames
    -      -16.7042  178.0000    0.0000 46

 12 omega  -71.00  -23.00   1.0000   57.0000
omega____ theta____ kappa____ phi______ frames
    -      -16.7042  125.0000  101.4427 48

 13 omega  -37.00   54.00   1.0000   57.0000
omega____ theta____ kappa____ phi______ frames
    -      -16.7042   38.0000  -60.0000 91

 14 omega  -20.00   56.00   1.0000   57.0000
omega____ theta____ kappa____ phi______ frames
    -       17.4854  -99.0000   30.0000 76

 15 omega   -3.00   89.00   1.0000   57.0000
omega____ theta____ kappa____ phi______ frames
    -       17.4854   38.0000   60.0000 92

 16 omega  -13.00   89.00   1.0000   57.0000
omega____ theta____ kappa____ phi______ frames
    -       17.4854   77.0000 -180.0000 102

 17 omega   -3.00   89.00   1.0000   57.0000
omega____ theta____ kappa____ phi______ frames
    -       17.4854   38.0000 -150.0000 92

 18 omega   -3.00   89.00   1.0000   57.0000
omega____ theta____ kappa____ phi______ frames
    -       17.4854   38.0000  -30.0000 92

 19 omega  -74.00  -27.00   1.0000   57.0000
omega____ theta____ kappa____ phi______ frames
    -      -16.7042  130.0000   58.5847 47

 20 omega  -37.00   54.00   1.0000   57.0000
omega____ theta____ kappa____ phi______ frames
    -      -16.7042   38.0000   60.0000 91

 21 omega  -85.00  -35.00   1.0000   57.0000
omega____ theta____ kappa____ phi______ frames
    -      -16.7042  147.0000   12.5487 50

 22 omega  -88.00  -37.00   1.0000   57.0000
omega____ theta____ kappa____ phi______ frames
    -      -16.7042  151.0000 -171.4024 51

 23 omega  -90.00  -38.00   1.0000   57.0000
omega____ theta____ kappa____ phi______ frames
    -      -16.7042  153.0000  -37.3208 52

 24 omega  -13.00   89.00   1.0000   57.0000
omega____ theta____ kappa____ phi______ frames
    -       17.4854   77.0000   60.0000 102

 25 omega   34.00  102.00   1.0000   57.0000
omega____ theta____ kappa____ phi______ frames
    -       17.4854 -178.0000  -90.0000 68

 26 omega  -20.00   56.00   1.0000   57.0000
omega____ theta____ kappa____ phi______ frames
    -       17.4854  -99.0000   60.0000 76

 27 omega  -88.00  -37.00   1.0000   57.0000
omega____ theta____ kappa____ phi______ frames
    -      -16.7042  151.0000 -131.5647 51

 28 omega   34.00   72.00   1.0000   57.0000
omega____ theta____ kappa____ phi______ frames
    -       17.4854 -178.0000  120.0000 38
;
_diffrn_measurement_device_type 'SuperNova, Dual, Cu at zero, Atlas'
_diffrn_measurement_method '\w scans'
_diffrn_orient_matrix_UB_11 0.0140927000
_diffrn_orient_matrix_UB_12 0.1153299000
_diffrn_orient_matrix_UB_13 0.0117619000
_diffrn_orient_matrix_UB_21 -0.0538468000
_diffrn_orient_matrix_UB_22 0.0076629000
_diffrn_orient_matrix_UB_23 0.0167173000
_diffrn_orient_matrix_UB_31 0.0312850000
_diffrn_orient_matrix_UB_32 -0.0387631000
_diffrn_orient_matrix_UB_33 0.0383176000
_diffrn_radiation_monochromator mirror
_diffrn_radiation_type 'Mo K\a'
_diffrn_radiation_wavelength 0.7107
_diffrn_reflns_av_R_equivalents 0.0343
_diffrn_reflns_av_unetI/netI 0.0113
_diffrn_reflns_limit_h_max 15
_diffrn_reflns_limit_h_min -15
_diffrn_reflns_limit_k_max 8
_diffrn_reflns_limit_k_min -8
_diffrn_reflns_limit_l_max 23
_diffrn_reflns_limit_l_min -23
_diffrn_reflns_number 59469
_diffrn_reflns_theta_full 30.0140
_diffrn_reflns_theta_max 30.3013
_diffrn_reflns_theta_min 3.67
_diffrn_source 'SuperNova (Mo) X-ray Source'
_exptl_absorpt_coefficient_mu 0.170
_exptl_absorpt_correction_T_max 1.146
_exptl_absorpt_correction_T_min 0.998
_exptl_absorpt_correction_type gaussian
_exptl_absorpt_process_details
;
CrysAlisPro, Agilent Technologies,
Version 1.171.36.28 (release 01-02-2013 CrysAlis171 .NET)
(compiled Feb  1 2013,16:14:44)
Numerical absorption correction based on gaussian integration over
            a multifaceted crystal model
;
_exptl_crystal_colour colourless
_exptl_crystal_colour_primary colourless
_exptl_crystal_density_diffrn 1.150
_exptl_crystal_density_method 'not measured'
_exptl_crystal_description plate
_exptl_crystal_F_000 396
_exptl_crystal_size_max 0.1755
_exptl_crystal_size_mid 0.1167
_exptl_crystal_size_min 0.0427
_refine_diff_density_max 0.433
_refine_diff_density_min -0.194
_refine_diff_density_rms 0.049
_refine_ls_extinction_method none
_refine_ls_goodness_of_fit_ref 1.063
_refine_ls_hydrogen_treatment constr
_refine_ls_matrix_type full
_refine_ls_number_parameters 121
_refine_ls_number_reflns 3116
_refine_ls_number_restraints 0
_refine_ls_restrained_S_all 1.063
_refine_ls_R_factor_all 0.0352
_refine_ls_R_factor_gt 0.0327
_refine_ls_shift/su_max 0.001
_refine_ls_shift/su_mean 0.000
_refine_ls_structure_factor_coef Fsqd
_refine_ls_weighting_details 'calc w=1/[\s^2^(Fo^2^)+(0.0464P)^2^+0.5042P] where P=(Fo^2^+2Fc^2^)/3'
_refine_ls_weighting_scheme calc
_refine_ls_wR_factor_gt 0.0937
_refine_ls_wR_factor_ref 0.0963
_reflns_number_gt 2870
_reflns_number_total 3116
_reflns_threshold_expression >2sigma(I)
_cod_duplicate_entry 7153959
_cod_data_source_file c4ob00735b1.cif
_cod_data_source_block compound3
_cod_database_code 7154058
_chemical_oxdiff_formula 'C20 H14 Si2'
_reflns_odcompleteness_completeness 99.83
_reflns_odcompleteness_iscentric 1
_reflns_odcompleteness_theta 30.01

loop_
_space_group_symop_id
_space_group_symop_operation_xyz
1 'x, y, z'
2 '-x+1/2, y+1/2, -z+1/2'
3 '-x, -y, -z'
4 'x-1/2, -y-1/2, z-1/2'

loop_
_atom_site_label
_atom_site_type_symbol
_atom_site_fract_x
_atom_site_fract_y
_atom_site_fract_z
_atom_site_U_iso_or_equiv
_atom_site_adp_type
_atom_site_occupancy
_atom_site_symmetry_multiplicity
_atom_site_calc_flag
_atom_site_refinement_flags
Si1 Si -0.07236(2) -0.51411(5) -0.339988(16) 0.01665(9) Uani 1 1 d .
C1 C 0.09856(9) -0.02074(17) -0.14841(6) 0.01757(19) Uani 1 1 d .
C2 C 0.04757(9) -0.01421(16) -0.07387(6) 0.01567(18) Uani 1 1 d .
C3 C -0.03400(9) -0.17926(17) -0.05562(6) 0.01693(19) Uani 1 1 d .
H3 H -0.0571 -0.3010 -0.0932 0.020 Uiso 1 1 calc R
C4 C -0.08244(8) -0.16924(17) 0.01681(6) 0.01647(19) Uani 1 1 d .
C5 C -0.16768(9) -0.33581(18) 0.03458(6) 0.0206(2) Uani 1 1 d .
H5 H -0.1902 -0.4590 -0.0025 0.025 Uiso 1 1 calc R
C6 C -0.21712(10) -0.31960(19) 0.10430(7) 0.0234(2) Uani 1 1 d .
H6 H -0.2755 -0.4290 0.1144 0.028 Uiso 1 1 calc R
C8 C 0.05654(9) -0.19100(18) -0.20933(6) 0.01922(19) Uani 1 1 d .
C9 C 0.01321(10) -0.32863(19) -0.26058(6) 0.0204(2) Uani 1 1 d .
C10 C -0.16876(10) -0.31865(19) -0.41254(6) 0.0223(2) Uani 1 1 d .
H10A H -0.2300 -0.2484 -0.3849 0.033 Uiso 1 1 calc R
H10B H -0.2081 -0.4069 -0.4600 0.033 Uiso 1 1 calc R
H10C H -0.1187 -0.1980 -0.4309 0.033 Uiso 1 1 calc R
C11 C 0.03280(11) -0.6812(2) -0.39297(7) 0.0280(2) Uani 1 1 d .
H11A H 0.0885 -0.5757 -0.4137 0.042 Uiso 1 1 calc R
H11B H -0.0133 -0.7666 -0.4388 0.042 Uiso 1 1 calc R
H11C H 0.0785 -0.7892 -0.3543 0.042 Uiso 1 1 calc R
C12 C -0.16626(10) -0.71499(19) -0.29001(7) 0.0239(2) Uani 1 1 d .
H12A H -0.1146 -0.8025 -0.2473 0.036 Uiso 1 1 calc R
H12B H -0.2084 -0.8211 -0.3310 0.036 Uiso 1 1 calc R
H12C H -0.2252 -0.6272 -0.2654 0.036 Uiso 1 1 calc R
C7 C -0.18222(9) -0.1410(2) 0.16177(6) 0.0220(2) Uani 1 1 d .
H7 H -0.2171 -0.1331 0.2101 0.026 Uiso 1 1 calc R

loop_
_atom_site_aniso_label
_atom_site_aniso_U_11
_atom_site_aniso_U_22
_atom_site_aniso_U_33
_atom_site_aniso_U_23
_atom_site_aniso_U_13
_atom_site_aniso_U_12
Si1 0.01904(15) 0.01545(14) 0.01569(14) -0.00199(9) 0.00354(10) 0.00107(9)
C1 0.0160(4) 0.0192(4) 0.0167(4) -0.0011(3) 0.0002(3) 0.0016(3)
C2 0.0140(4) 0.0161(4) 0.0159(4) -0.0016(3) -0.0006(3) 0.0014(3)
C3 0.0165(4) 0.0151(4) 0.0181(4) -0.0031(3) -0.0003(3) -0.0004(3)
C4 0.0146(4) 0.0155(4) 0.0181(4) -0.0013(3) -0.0011(3) -0.0005(3)
C5 0.0203(5) 0.0177(4) 0.0225(5) -0.0013(4) -0.0003(4) -0.0044(4)
C6 0.0219(5) 0.0233(5) 0.0246(5) 0.0013(4) 0.0025(4) -0.0063(4)
C8 0.0185(4) 0.0213(5) 0.0179(4) 0.0007(4) 0.0032(3) 0.0031(4)
C9 0.0216(5) 0.0215(5) 0.0182(4) -0.0006(4) 0.0038(3) 0.0021(4)
C10 0.0262(5) 0.0201(5) 0.0196(4) 0.0015(4) 0.0011(4) 0.0001(4)
C11 0.0272(5) 0.0315(6) 0.0267(5) -0.0087(4) 0.0087(4) 0.0045(4)
C12 0.0260(5) 0.0189(5) 0.0279(5) 0.0027(4) 0.0074(4) 0.0009(4)
C7 0.0200(5) 0.0258(5) 0.0199(4) 0.0010(4) 0.0029(4) -0.0014(4)

loop_
_atom_type_symbol
_atom_type_description
_atom_type_scat_dispersion_real
_atom_type_scat_dispersion_imag
_atom_type_scat_source
C C 0.0033 0.0016 'International Tables Vol C Tables 4.2.6.8 and 6.1.1.4'
H H 0.0000 0.0000 'International Tables Vol C Tables 4.2.6.8 and 6.1.1.4'
Si Si 0.0817 0.0704 'International Tables Vol C Tables 4.2.6.8 and 6.1.1.4'

loop_
_exptl_crystal_face_index_h
_exptl_crystal_face_index_k
_exptl_crystal_face_index_l
_exptl_crystal_face_perp_dist
_exptl_oxdiff_crystal_face_indexfrac_h
_exptl_oxdiff_crystal_face_indexfrac_k
_exptl_oxdiff_crystal_face_indexfrac_l
_exptl_oxdiff_crystal_face_x
_exptl_oxdiff_crystal_face_y
_exptl_oxdiff_crystal_face_z
14 0 -13 0.0214 13.9516 0.0711 -13.0421 0.0514 -0.9687 -0.0660
-1 -8 -2 0.0836 -0.8798 -8.0041 -2.0823 -0.9600 -0.0488 0.2029
-6 0 -20 0.0586 -6.0529 -0.0079 -19.9753 -0.3212 -0.0081 -0.9545
0 8 0 0.0840 -0.1252 8.0016 0.0861 0.9221 0.0695 -0.3108
-14 0 13 0.0214 -13.9516 -0.0711 13.0421 -0.0514 0.9687 0.0660
6 0 20 0.0581 6.0529 0.0079 19.9753 0.3212 0.0081 0.9545

loop_
_geom_angle_atom_site_label_1
_geom_angle_atom_site_label_2
_geom_angle_atom_site_label_3
_geom_angle
_geom_angle_site_symmetry_1
_geom_angle_site_symmetry_3
C9 Si1 C10 106.32(5) . .
C9 Si1 C11 110.10(5) . .
C9 Si1 C12 108.59(5) . .
C11 Si1 C10 111.27(5) . .
C12 Si1 C10 110.86(5) . .
C12 Si1 C11 109.61(6) . .
C8 C1 C2 119.07(9) . .
C7 C1 C2 119.99(9) 3 .
C7 C1 C8 120.87(9) 3 .
C3 C2 C1 122.43(9) . .
C3 C2 C4 119.08(9) . 3
C4 C2 C1 118.48(9) 3 .
C2 C3 H3 119.3 . .
C2 C3 C4 121.46(9) . .
C4 C3 H3 119.3 . .
C3 C4 C2 119.46(9) . 3
C3 C4 C5 121.34(9) . .
C5 C4 C2 119.20(9) . 3
C4 C5 H5 119.7 . .
C6 C5 C4 120.67(10) . .
C6 C5 H5 119.7 . .
C5 C6 H6 119.6 . .
C5 C6 C7 120.70(10) . .
C7 C6 H6 119.6 . .
C9 C8 C1 175.46(11) . .
C8 C9 Si1 171.93(9) . .
Si1 C10 H10A 109.5 . .
Si1 C10 H10B 109.5 . .
Si1 C10 H10C 109.5 . .
H10A C10 H10B 109.5 . .
H10A C10 H10C 109.5 . .
H10B C10 H10C 109.5 . .
Si1 C11 H11A 109.5 . .
Si1 C11 H11B 109.5 . .
Si1 C11 H11C 109.5 . .
H11A C11 H11B 109.5 . .
H11A C11 H11C 109.5 . .
H11B C11 H11C 109.5 . .
Si1 C12 H12A 109.5 . .
Si1 C12 H12B 109.5 . .
Si1 C12 H12C 109.5 . .
H12A C12 H12B 109.5 . .
H12A C12 H12C 109.5 . .
H12B C12 H12C 109.5 . .
C1 C7 C6 120.89(10) 3 .
C1 C7 H7 119.6 3 .
C6 C7 H7 119.6 . .

loop_
_geom_bond_atom_site_label_1
_geom_bond_atom_site_label_2
_geom_bond_distance
_geom_bond_site_symmetry_2
Si1 C9 1.8438(11) .
Si1 C10 1.8656(11) .
Si1 C11 1.8622(11) .
Si1 C12 1.8615(11) .
C1 C2 1.4468(14) .
C1 C8 1.4365(14) .
C1 C7 1.3762(14) 3
C2 C3 1.3972(14) .
C2 C4 1.4362(13) 3
C3 H3 0.9500 .
C3 C4 1.3998(14) .
C4 C2 1.4363(13) 3
C4 C5 1.4295(14) .
C5 H5 0.9500 .
C5 C6 1.3667(15) .
C6 H6 0.9500 .
C6 C7 1.4195(15) .
C8 C9 1.2089(15) .
C10 H10A 0.9800 .
C10 H10B 0.9800 .
C10 H10C 0.9800 .
C11 H11A 0.9800 .
C11 H11B 0.9800 .
C11 H11C 0.9800 .
C12 H12A 0.9800 .
C12 H12B 0.9800 .
C12 H12C 0.9800 .
C7 C1 1.3763(15) 3
C7 H7 0.9500 .
